data_4000028
loop_
_publ_author_name
'Wang, Dan'
'Yu, Ranbo'
'Kumada, Nobuhiro'
'Kinomura, Nobukazu'

_publ_section_title
;
 Nonaqueous Synthesis and Characterization of a Novel Layered Zirconium
 Phosphate Templated with Mixed Organic and Inorganic Cations
;
_journal_coden_ASTM CMATEX
_journal_issue 4
_journal_name_full 'Chemistry of Materials'
_journal_page_first 956
_journal_page_last 960
_journal_paper_doi 10.1021/cm990454z
_journal_volume 12
_journal_year 2000
_chemical_formula_moiety 'C4 H68 N6 O22 P4 Zr3 '
_chemical_formula_structural (NH4)2[H3NCH2CH2NH3]2[Zr3(OH)6(PO4)4]
_chemical_formula_sum 'C4 H68 N6 O22 P4 Zr3'
_chemical_formula_weight 950.16
_space_group_IT_number 2
_symmetry_cell_setting triclinic
_symmetry_Int_Tables_number 2
_symmetry_space_group_name_Hall '-P 1'
_symmetry_space_group_name_H-M 'P -1'
_audit_creation_date 'Sun Jul 18 09:44:42 1999'
_audit_creation_method 'from TEXRAY.INF file'
_cell_angle_alpha 97.85(2)
_cell_angle_beta 111.75(2)
_cell_angle_gamma 113.01(2)
_cell_formula_units_Z 1
_cell_length_a 9.383(3)
_cell_length_b 9.923(3)
_cell_length_c 8.342(2)
_cell_measurement_reflns_used 20
_cell_measurement_temperature 296.2
_cell_measurement_theta_max 14.5
_cell_measurement_theta_min 10.3
_cell_volume 627.0(5)
_computing_cell_refinement 'Rigaku/AFC Diffractometer Control'
_computing_data_collection 'Rigaku/AFC Diffractometer Control'
_computing_data_reduction teXsan
_computing_publication_material teXsan
_computing_structure_refinement teXsan
_computing_structure_solution SAPI91
_diffrn_ambient_temperature 296.2
_diffrn_measurement_device 'Rigaku AFC7R'
_diffrn_measurement_method \w-2\q
_diffrn_orient_matrix_UB_11 0.06251
_diffrn_orient_matrix_UB_12 0.08037
_diffrn_orient_matrix_UB_13 0.12319
_diffrn_orient_matrix_UB_21 -0.02863
_diffrn_orient_matrix_UB_22 -0.08356
_diffrn_orient_matrix_UB_23 0.05577
_diffrn_orient_matrix_UB_31 0.11125
_diffrn_orient_matrix_UB_32 -0.00127
_diffrn_orient_matrix_UB_33 0.01983
_diffrn_radiation_detector 'scintillation counter'
_diffrn_radiation_monochromator graphite
_diffrn_radiation_source 'Rigaku rotating anode'
_diffrn_radiation_type 'Mo K\a'
_diffrn_radiation_wavelength 0.7107
_diffrn_reflns_av_R_equivalents 0.066
_diffrn_reflns_av_sigmaI/netI 0.191
_diffrn_reflns_limit_h_max 18
_diffrn_reflns_limit_h_min 0
_diffrn_reflns_limit_k_max 18
_diffrn_reflns_limit_k_min -19
_diffrn_reflns_limit_l_max 15
_diffrn_reflns_limit_l_min -16
_diffrn_reflns_number 10755
_diffrn_reflns_reduction_process 'Lp corrections applied'
_diffrn_reflns_theta_max 45.02
_diffrn_reflns_theta_min 2.58
_diffrn_standards_decay_% 0.51
_diffrn_standards_interval_count 500
_diffrn_standards_number 3
_exptl_absorpt_coefficient_mu 15.6
_exptl_absorpt_correction_type none
_exptl_crystal_colour colorless
_exptl_crystal_density_diffrn 2.425
_exptl_crystal_density_meas ?
_exptl_crystal_description prismatic
_exptl_crystal_F_000 980.00
_exptl_crystal_size_max 0.200
_exptl_crystal_size_mid 0.100
_exptl_crystal_size_min 0.080
_refine_diff_density_max 0.66
_refine_diff_density_min -0.27
_refine_ls_extinction_coef 0.0077(8)
_refine_ls_extinction_method 'Zachariasen(1967) type 2 Gaussian isotropic'
_refine_ls_goodness_of_fit_all 1.317
_refine_ls_goodness_of_fit_obs 1.632
_refine_ls_matrix_type full
_refine_ls_number_constraints 0
_refine_ls_number_parameters 179
_refine_ls_number_reflns 4242
_refine_ls_number_restraints 0
_refine_ls_R_factor_all 0.2028
_refine_ls_R_factor_obs 0.0511
_refine_ls_shift/esd_max 0.0670
_refine_ls_shift/esd_mean 0.0050
_refine_ls_structure_factor_coef F
_refine_ls_weighting_scheme 'w = 1/[\s^2^(Fo) + 0.00004|Fo|^2^]'
_refine_ls_wR_factor_all 0.0717
_refine_ls_wR_factor_obs 0.0563
_reflns_number_observed 4242
_reflns_number_total 10337
_reflns_observed_criterion >3.0sigma(I)
_cod_data_source_file cm990454z.cif
_cod_data_source_block (NH4)2[H3NCH2CH2NH3]2[Zr3(OH)6(PO4)4]
_cod_original_formula_sum 'C4 H68 N6 O22 P4 Zr3 '
_cod_database_code 4000028

loop_
_symmetry_equiv_pos_as_xyz
x,y,z
-x,-y,-z

loop_
_atom_site_aniso_label
_atom_site_aniso_U_11
_atom_site_aniso_U_22
_atom_site_aniso_U_33
_atom_site_aniso_U_12
_atom_site_aniso_U_13
_atom_site_aniso_U_23
Zr(1) 0.0079(3) 0.0078(3) 0.0132(3) 0.0035(2) 0.0050(2) 0.0041(2)
Zr(2) 0.0082(2) 0.0097(2) 0.0135(2) 0.0044(2) 0.0064(2) 0.0046(2)
P(1) 0.0090(5) 0.0121(5) 0.0174(6) 0.0046(4) 0.0061(4) 0.0061(4)
P(2) 0.0097(5) 0.0097(5) 0.0166(5) 0.0043(4) 0.0071(4) 0.0037(4)
O(1) 0.022(2) 0.024(2) 0.023(2) 0.017(2) 0.012(2) 0.014(2)
O(2) 0.011(2) 0.018(2) 0.031(2) 0.003(1) 0.012(2) 0.005(2)
O(3) 0.012(1) 0.016(1) 0.007(1) 0.003(1) 0.003(1) 0.001(1)
O(4) 0.015(2) 0.014(2) 0.027(2) 0.000(1) 0.012(2) 0.003(1)
O(5) 0.031(2) 0.029(2) 0.045(3) 0.022(2) 0.021(2) 0.023(2)
O(6) 0.014(2) 0.025(2) 0.033(2) 0.005(2) 0.011(2) 0.017(2)
O(7) 0.021(2) 0.028(2) 0.017(2) 0.010(2) 0.004(2) 0.010(2)
O(8) 0.013(2) 0.028(2) 0.025(2) -0.001(2) 0.004(2) -0.003(2)
O(9) 0.024(2) 0.013(1) 0.014(2) 0.011(1) 0.011(1) 0.002(1)
O(10) 0.015(2) 0.015(2) 0.013(1) 0.006(1) 0.005(1) 0.011(1)
O(11) 0.033(2) 0.028(2) 0.033(2) 0.021(2) 0.018(2) 0.004(2)
N(1) 0.032(3) 0.030(3) 0.031(3) 0.020(2) 0.015(2) 0.015(2)
N(2) 0.037(3) 0.022(2) 0.036(3) 0.020(2) 0.023(2) 0.014(2)
N(3) 0.024(2) 0.029(2) 0.022(2) 0.015(2) 0.010(2) 0.009(2)
C(1) 0.058(5) 0.040(4) 0.041(4) 0.036(4) 0.037(4) 0.023(3)
C(2) 0.025(3) 0.032(3) 0.038(4) 0.015(3) 0.014(3) 0.012(3)

loop_
_atom_site_label
_atom_site_fract_x
_atom_site_fract_y
_atom_site_fract_z
_atom_site_U_iso_or_equiv
_atom_site_thermal_displace_type
_atom_site_calc_flag
_atom_site_calc_attached_atom
_atom_site_occupancy
_atom_site_refinement_flags
Zr(1) 1.0000 0.0000 1.0000 0.0096(1) Uani d . 0.50 S
Zr(2) 0.77767(6) 0.49472(5) 1.12717(6) 0.00990(10) Uani d . 1.00 .
P(1) 0.3909(2) 0.3180(1) 1.1368(2) 0.0128(3) Uani d . 1.00 .
P(2) 0.8277(2) 0.2397(1) 0.8354(2) 0.0119(2) Uani d . 1.00 .
O(1) 0.3194(5) 0.4318(4) 1.0909(5) 0.0191(9) Uani d . 1.00 .
O(2) 0.5245(5) 0.3370(4) 1.0629(5) 0.0211(9) Uani d . 1.00 .
O(3) 1.0822(4) 0.1026(4) 1.2661(4) 0.0139(7) Uani d . 1.00 .
O(4) 1.2386(5) 0.1519(4) 1.0263(5) 0.0210(9) Uani d . 1.00 .
O(5) 0.9076(6) 0.1538(5) 0.9470(6) 0.030(1) Uani d . 1.00 .
O(6) 0.9633(5) 0.3510(5) 0.7897(6) 0.0252(10) Uani d . 1.00 .
O(7) 0.4688(5) 0.3440(5) 1.3382(5) 0.0238(9) Uani d . 1.00 .
O(8) 0.6617(5) 0.1279(5) 0.6616(6) 0.0292(10) Uani d . 1.00 .
O(9) 0.2288(5) 0.3515(4) 0.6999(5) 0.0158(8) Uani d . 1.00 .
O(10) 0.1421(5) 0.5939(4) 0.6750(5) 0.0150(8) Uani d . 1.00 .
O(11) 0.2152(6) 0.6653(5) 1.0471(6) 0.028(1) Uani d . 1.00 .
N(1) 0.3713(7) 1.1717(6) 0.6065(7) 0.028(1) Uani d . 1.00 .
N(2) 0.3854(7) 0.8760(6) 0.6815(7) 0.027(1) Uani d . 1.00 .
N(3) 0.2025(6) 0.4422(6) 0.3800(6) 0.024(1) Uani d . 1.00 .
C(1) 0.322(1) 0.9707(8) 0.7613(10) 0.036(2) Uani d . 1.00 .
C(2) 0.2391(8) 1.0391(8) 0.6273(9) 0.031(2) Uani d . 1.00 .

loop_
_atom_type_symbol
_atom_type_oxidation_number
_atom_type_number_in_cell
_atom_type_scat_dispersion_real
_atom_type_scat_dispersion_imag
_atom_type_scat_source
Zr 0 6 -2.967 0.560 'International Tables for Crystallography (1992, Vol. C, Tables 4.2.6.8 and 6.1.1.1)'
P 0 8 0.102 0.094 'International Tables for Crystallography (1992, Vol. C, Tables 4.2.6.8 and 6.1.1.1)'
O 0 44 0.011 0.006 'International Tables for Crystallography (1992, Vol. C, Tables 4.2.6.8 and 6.1.1.1)'
C 0 8 0.003 0.002 'International Tables for Crystallography (1992, Vol. C, Tables 4.2.6.8 and 6.1.1.1)'
N 0 12 0.006 0.003 'International Tables for Crystallography (1992, Vol. C, Tables 4.2.6.8 and 6.1.1.1)'
H 0 136 0.000 0.000 'International Tables for Crystallography (1992, Vol. C, Table 6.1.1.2)'

loop_
_geom_angle_atom_site_label_1
_geom_angle_atom_site_label_2
_geom_angle_atom_site_label_3
_geom_angle
_geom_angle_site_symmetry_1
_geom_angle_site_symmetry_2
_geom_angle_site_symmetry_3
_geom_angle_publ_flag
O(3) Zr(1) O(3) 180.0 1_555 1_555 2_757 yes
O(3) Zr(1) O(4) 89.8(1) 1_555 1_555 1_555 yes
O(3) Zr(1) O(4) 90.2(1) 1_555 1_555 2_757 yes
O(3) Zr(1) O(5) 86.9(2) 1_555 1_555 1_555 yes
O(3) Zr(1) O(5) 93.1(2) 1_555 1_555 2_757 yes
O(3) Zr(1) O(4) 90.2(1) 2_757 1_555 1_555 yes
O(3) Zr(1) O(4) 89.8(1) 2_757 1_555 2_757 yes
O(3) Zr(1) O(5) 93.1(2) 2_757 1_555 1_555 yes
O(3) Zr(1) O(5) 86.9(2) 2_757 1_555 2_757 yes
O(4) Zr(1) O(4) 180.0 1_555 1_555 2_757 yes
O(4) Zr(1) O(5) 91.1(2) 1_555 1_555 1_555 yes
O(4) Zr(1) O(5) 88.9(2) 1_555 1_555 2_757 yes
O(4) Zr(1) O(5) 88.9(2) 2_757 1_555 1_555 yes
O(4) Zr(1) O(5) 91.1(2) 2_757 1_555 2_757 yes
O(5) Zr(1) O(5) 180.0 1_555 1_555 2_757 yes
O(1) Zr(2) O(2) 90.0(2) 2_667 1_555 1_555 yes
O(1) Zr(2) O(6) 94.3(2) 2_667 1_555 2_767 yes
O(1) Zr(2) O(9) 93.0(1) 2_667 1_555 2_667 yes
O(1) Zr(2) O(10) 175.4(1) 2_667 1_555 2_667 yes
O(1) Zr(2) O(11) 88.0(2) 2_667 1_555 2_667 yes
O(2) Zr(2) O(6) 175.6(2) 1_555 1_555 2_767 yes
O(2) Zr(2) O(9) 89.4(2) 1_555 1_555 2_667 yes
O(2) Zr(2) O(10) 86.7(1) 1_555 1_555 2_667 yes
O(2) Zr(2) O(11) 90.3(2) 1_555 1_555 2_667 yes
O(6) Zr(2) O(9) 89.4(2) 2_767 1_555 2_667 yes
O(6) Zr(2) O(10) 89.0(1) 2_767 1_555 2_667 yes
O(6) Zr(2) O(11) 90.8(2) 2_767 1_555 2_667 yes
O(9) Zr(2) O(10) 90.2(1) 2_667 1_555 2_667 yes
O(9) Zr(2) O(11) 179.0(2) 2_667 1_555 2_667 yes
O(10) Zr(2) O(11) 88.8(2) 2_667 1_555 2_667 yes
O(1) P(1) O(2) 108.6(2) 1_555 1_555 1_555 yes
O(1) P(1) O(4) 107.8(2) 1_555 1_555 1_455 yes
O(1) P(1) O(7) 110.8(2) 1_555 1_555 1_555 yes
O(2) P(1) O(4) 105.4(2) 1_555 1_555 1_455 yes
O(2) P(1) O(7) 112.4(2) 1_555 1_555 1_555 yes
O(4) P(1) O(7) 111.7(2) 1_455 1_555 1_555 yes
O(5) P(2) O(6) 108.8(2) 1_555 1_555 1_555 yes
O(5) P(2) O(8) 111.5(3) 1_555 1_555 1_555 yes
O(5) P(2) O(11) 108.4(3) 1_555 1_555 2_667 yes
O(6) P(2) O(8) 110.3(2) 1_555 1_555 1_555 yes
O(6) P(2) O(11) 108.7(2) 1_555 1_555 2_667 yes
O(8) P(2) O(11) 109.0(2) 1_555 1_555 2_667 yes
Zr(2) O(1) P(1) 139.9(2) 2_667 1_555 1_555 yes
Zr(2) O(2) P(1) 138.6(2) 1_555 1_555 1_555 yes
Zr(1) O(4) P(1) 141.4(2) 1_555 1_555 1_655 yes
Zr(1) O(5) P(2) 158.1(3) 1_555 1_555 1_555 yes
Zr(2) O(6) P(2) 148.1(3) 2_767 1_555 1_555 yes
Zr(2) O(11) P(2) 168.6(3) 2_667 1_555 2_667 yes
N(2) C(1) C(2) 111.4(5) 1_555 1_555 1_555 yes
N(1) C(2) C(1) 112.7(5) 1_555 1_555 1_555 yes

loop_
_geom_bond_atom_site_label_1
_geom_bond_atom_site_label_2
_geom_bond_distance
_geom_bond_site_symmetry_1
_geom_bond_site_symmetry_2
_geom_bond_publ_flag
Zr(1) O(3) 2.015(3) 1_555 1_555 yes
Zr(1) O(3) 2.015(3) 1_555 2_757 yes
Zr(1) O(4) 2.059(4) 1_555 1_555 yes
Zr(1) O(4) 2.059(4) 1_555 2_757 yes
Zr(1) O(5) 2.052(4) 1_555 1_555 yes
Zr(1) O(5) 2.052(4) 1_555 2_757 yes
Zr(2) O(1) 2.079(4) 1_555 2_667 yes
Zr(2) O(2) 2.074(4) 1_555 1_555 yes
Zr(2) O(6) 2.070(4) 1_555 2_767 yes
Zr(2) O(9) 1.987(3) 1_555 2_667 yes
Zr(2) O(10) 2.014(3) 1_555 2_667 yes
Zr(2) O(11) 2.041(4) 1_555 2_667 yes
P(1) O(1) 1.547(4) 1_555 1_555 yes
P(1) O(2) 1.551(4) 1_555 1_555 yes
P(1) O(4) 1.541(4) 1_555 1_455 yes
P(1) O(7) 1.500(4) 1_555 1_555 yes
P(2) O(5) 1.534(4) 1_555 1_555 yes
P(2) O(6) 1.536(4) 1_555 1_555 yes
P(2) O(8) 1.515(4) 1_555 1_555 yes
P(2) O(11) 1.532(4) 1_555 2_667 yes
N(1) C(2) 1.498(8) 1_555 1_555 yes
N(2) C(1) 1.497(8) 1_555 1_555 yes
C(1) C(2) 1.513(9) 1_555 1_555 yes

loop_
_geom_contact_atom_site_label_1
_geom_contact_atom_site_label_2
_geom_contact_distance
_geom_contact_site_symmetry_1
_geom_contact_site_symmetry_2
_geom_contact_publ_flag
Zr(1) P(1) 3.403(1) 1_555 1_655 ?
Zr(1) P(1) 3.403(1) 1_555 2_657 ?
Zr(2) P(2) 3.470(2) 1_555 2_767 ?
Zr(2) P(2) 3.556(1) 1_555 1_555 ?
P(1) O(9) 3.373(4) 1_555 2_667 ?
P(1) N(2) 3.465(5) 1_555 2_667 ?
P(1) O(3) 3.496(4) 1_555 1_455 ?
P(1) O(9) 3.510(4) 1_555 1_555 ?
P(1) N(3) 3.526(5) 1_555 1_556 ?
O(1) O(11) 2.863(5) 1_555 1_555 ?
O(1) O(9) 2.949(5) 1_555 1_555 ?
O(1) N(3) 3.001(6) 1_555 1_556 ?
O(1) O(6) 3.042(5) 1_555 1_455 ?
O(1) O(5) 3.362(6) 1_555 1_455 ?
O(1) O(9) 3.465(5) 1_555 2_667 ?
O(2) O(10) 2.808(5) 1_555 2_667 ?
O(2) O(9) 2.859(5) 1_555 2_667 ?
O(2) O(11) 2.917(6) 1_555 2_667 ?
O(2) N(2) 3.319(6) 1_555 2_667 ?
O(2) O(9) 3.330(5) 1_555 1_555 ?
O(2) N(1) 3.413(7) 1_555 1_545 ?
O(2) C(1) 3.422(8) 1_555 1_545 ?
O(2) C(2) 3.575(8) 1_555 1_545 ?
O(3) N(1) 2.863(6) 1_555 1_646 ?
O(3) N(3) 2.981(6) 1_555 1_656 ?
O(3) C(2) 3.098(8) 1_555 1_646 ?
O(3) O(7) 3.233(5) 1_555 1_655 ?
O(3) C(2) 3.297(8) 1_555 2_667 ?
O(3) C(1) 3.480(8) 1_555 2_667 ?
O(3) O(9) 3.508(5) 1_555 1_656 ?
O(4) O(7) 2.516(5) 1_555 1_655 ?
O(4) C(1) 3.166(7) 1_555 1_645 ?
O(4) C(2) 3.366(8) 1_555 1_645 ?
O(4) O(9) 3.574(5) 1_555 1_655 ?
O(5) N(3) 3.532(7) 1_555 1_656 ?
O(6) O(9) 2.854(6) 1_555 1_655 ?
O(6) O(10) 2.864(5) 1_555 1_655 ?
O(6) O(11) 2.928(6) 1_555 1_655 ?
O(6) N(3) 3.208(6) 1_555 2_666 ?
O(7) N(3) 2.773(6) 1_555 2_667 ?
O(7) N(2) 3.012(6) 1_555 2_667 ?
O(7) N(3) 3.125(7) 1_555 1_556 ?
O(7) N(1) 3.179(7) 1_555 1_546 ?
O(7) O(9) 3.393(5) 1_555 2_667 ?
O(7) O(10) 3.504(6) 1_555 2_667 ?
O(7) O(7) 3.513(8) 1_555 2_668 ?
O(8) N(2) 2.722(7) 1_555 2_666 ?
O(8) N(1) 2.807(7) 1_555 1_545 ?
O(8) N(2) 2.892(7) 1_555 1_545 ?
O(8) O(8) 2.994(8) 1_555 2_656 ?
O(8) N(1) 3.299(7) 1_555 2_666 ?
O(8) C(2) 3.346(8) 1_555 2_666 ?
O(8) C(1) 3.424(8) 1_555 1_545 ?
O(8) C(2) 3.598(8) 1_555 1_545 ?
O(9) N(1) 2.799(6) 1_555 1_545 ?
O(9) O(10) 2.834(5) 1_555 1_555 ?
O(9) N(3) 2.887(6) 1_555 1_555 ?
O(9) C(2) 3.122(8) 1_555 1_545 ?
O(10) N(2) 2.814(6) 1_555 1_555 ?
O(10) O(10) 2.823(7) 1_555 2_566 ?
O(10) O(11) 2.837(6) 1_555 1_555 ?
O(10) N(3) 2.957(6) 1_555 2_566 ?
O(10) N(3) 3.055(6) 1_555 1_555 ?
O(10) C(1) 3.283(8) 1_555 1_555 ?
O(11) N(1) 3.396(7) 1_555 2_677 ?
